data_1572734
loop_
_publ_author_name
'Shibutani, Yuki'
'Kusumoto, Shuhei'
'Nozaki, Kyoko'

_publ_section_title
;
 Fully conjugated tetraborylethylene: selenium mediated C-C double bond
 formation from diborylcarbenoid.
;
_journal_issue 43
_journal_name_full 'Chemical science'
_journal_page_first 17912
_journal_page_last 17917
_journal_paper_doi 10.1039/d4sc05928j
_journal_volume 15
_journal_year 2024
_chemical_formula_moiety 'C62 H64 B4 N4 S, C3 H7'
_chemical_formula_sum 'C65 H71 B4 N4 S'
_chemical_formula_weight 983.55
_space_group_crystal_system monoclinic
_space_group_IT_number 14
_space_group_name_Hall '-P 2yn'
_space_group_name_H-M_alt 'P 1 21/n 1'
_atom_sites_solution_hydrogens geom
_atom_sites_solution_primary dual
_audit_creation_date 2024-07-09
_audit_creation_method
;
Olex2 1.5
(compiled 2024.02.16 svn.r378c4104 for OlexSys, GUI svn.r6928)
;
_audit_update_record
;
2024-09-02 deposited with the CCDC.	2024-10-02 downloaded from the CCDC.
;
_cell_angle_alpha 90
_cell_angle_beta 93.896(4)
_cell_angle_gamma 90
_cell_formula_units_Z 4
_cell_length_a 15.6639(6)
_cell_length_b 16.1414(7)
_cell_length_c 23.3110(10)
_cell_measurement_reflns_used 11706
_cell_measurement_temperature 93(2)
_cell_measurement_theta_max 27.8170
_cell_measurement_theta_min 2.5220
_cell_volume 5880.3(4)
_computing_molecular_graphics 'Olex2 1.5 (Dolomanov et al., 2009)'
_computing_publication_material 'Olex2 1.5 (Dolomanov et al., 2009)'
_computing_structure_refinement 'SHELXL 2017/1 (Sheldrick, 2015)'
_computing_structure_solution 'SHELXT 2018/2 (Sheldrick, 2018)'
_diffrn_ambient_temperature 93(2)
_diffrn_detector 'Hybrid Pixel Array Detector'
_diffrn_measured_fraction_theta_full 0.999
_diffrn_measured_fraction_theta_max 0.882
_diffrn_measurement_details
;
List of Runs (angles in degrees, time in seconds):

  # Type    Start    End  Width  t~exp~   \w     \q     \k     \f   Frames
#--------------------------------------------------------------------------
  1  \w    -49.00 -24.00   0.50   90.00    --    5.00  55.00-180.00   50
  2  \w     26.00  93.00   0.50   90.00    --    5.00  55.00-180.00  134
  3  \w    -90.00 -64.00   0.50   90.00    --   -8.20  37.00-120.00   52
  4  \w    -35.00  81.00   0.50   90.00    --   -8.20  37.00 -60.00  232
  5  \w    -71.00 -17.00   0.50   90.00    --   -8.20   9.00  30.00  108
  6  \w    -42.00 -16.00   0.50   90.00    --   -8.20   9.00  60.00   52
  7  \w    -34.00  77.00   0.50   90.00    --   -8.20  37.00-120.00  222
;
_diffrn_measurement_device 'four-circle diffractometer'
_diffrn_orient_matrix_type 'CrysAlisPro convention (1999,Acta A55,543-557)'
_diffrn_orient_matrix_UB_11 -0.0444345000
_diffrn_orient_matrix_UB_12 0.0074665000
_diffrn_orient_matrix_UB_13 0.0014481000
_diffrn_orient_matrix_UB_21 -0.0054041000
_diffrn_orient_matrix_UB_22 -0.0008065000
_diffrn_orient_matrix_UB_23 -0.0304566000
_diffrn_orient_matrix_UB_31 -0.0075638000
_diffrn_orient_matrix_UB_32 -0.0432818000
_diffrn_orient_matrix_UB_33 0.0008087000
_diffrn_radiation_monochromator mirror
_diffrn_radiation_probe x-ray
_diffrn_radiation_type MoK\a
_diffrn_radiation_wavelength 0.71073
_diffrn_reflns_av_R_equivalents 0.0683
_diffrn_reflns_av_unetI/netI 0.0692
_diffrn_reflns_Laue_measured_fraction_full 0.999
_diffrn_reflns_Laue_measured_fraction_max 0.882
_diffrn_reflns_limit_h_max 20
_diffrn_reflns_limit_h_min -20
_diffrn_reflns_limit_k_max 21
_diffrn_reflns_limit_k_min -19
_diffrn_reflns_limit_l_max 31
_diffrn_reflns_limit_l_min -26
_diffrn_reflns_number 64257
_diffrn_reflns_point_group_measured_fraction_full 0.999
_diffrn_reflns_point_group_measured_fraction_max 0.882
_diffrn_reflns_theta_full 25.242
_diffrn_reflns_theta_max 28.877
_diffrn_reflns_theta_min 2.459
_diffrn_source_type 'Rigaku (Mo) X-ray DW Source'
_exptl_absorpt_coefficient_mu 0.097
_exptl_crystal_density_diffrn 1.111
_exptl_crystal_description block
_exptl_crystal_F_000 2100
_refine_diff_density_max 0.673
_refine_diff_density_min -0.485
_refine_diff_density_rms 0.054
_refine_ls_extinction_method none
_refine_ls_goodness_of_fit_ref 1.018
_refine_ls_hydrogen_treatment constr
_refine_ls_matrix_type full
_refine_ls_number_parameters 680
_refine_ls_number_reflns 13621
_refine_ls_number_restraints 0
_refine_ls_restrained_S_all 1.018
_refine_ls_R_factor_all 0.1030
_refine_ls_R_factor_gt 0.0561
_refine_ls_shift/su_max 0.001
_refine_ls_shift/su_mean 0.000
_refine_ls_structure_factor_coef Fsqd
_refine_ls_weighting_details 'w=1/[\s^2^(Fo^2^)+(0.0579P)^2^+3.1250P] where P=(Fo^2^+2Fc^2^)/3'
_refine_ls_weighting_scheme calc
_refine_ls_wR_factor_gt 0.1238
_refine_ls_wR_factor_ref 0.1424
_reflns_Friedel_coverage 0.000
_reflns_number_gt 8799
_reflns_number_total 13621
_reflns_threshold_expression 'I > 2\s(I)'
_cod_data_source_file d4sc05928j3.cif
_cod_data_source_block compound3S
_cod_depositor_comments 'Adding full bibliography for 1572732--1572735.cif.'
_cod_database_code 1572734
_shelx_shelxl_version_number 2017/1
_chemical_oxdiff_formula C60H60B4N4S
_shelx_space_group_comment
;
The symmetry employed for this shelxl refinement is uniquely defined
by the following loop, which should always be used as a source of
symmetry information in preference to the above space-group names.
They are only intended as comments.
;
_olex2_refinement_description
;
1. Fixed Uiso
 At 1.2 times of:
  All C(H) groups, All C(H,H) groups
 At 1.5 times of:
  All C(H,H,H) groups
2.a Secondary CH2 refined with riding coordinates:
 C63(H63A,H63B), C64(H64A,H64B)
2.b Aromatic/amide H refined with riding coordinates:
 C22(H22), C44(H44), C16(H16), C32(H32), C26(H26), C14(H14), C62(H62),
 C46(H46), C23(H23), C5(H5), C35(H35), C58(H58), C28(H28), C56(H56), C29(H29),
 C30(H30), C60(H60), C25(H25), C7(H7), C61(H61), C31(H31), C24(H24), C52(H52),
 C55(H55), C59(H59), C37(H37), C53(H53), C54(H54)
2.c Idealised Me refined as rotating group:
 C50(H50A,H50B,H50C), C18(H18A,H18B,H18C), C48(H48A,H48B,H48C), C39(H39A,H39B,
 H39C), C11(H11A,H11B,H11C), C9(H9A,H9B,H9C), C20(H20A,H20B,H20C), C41(H41A,
 H41B,H41C), C19(H19A,H19B,H19C), C49(H49A,H49B,H49C), C10(H10A,H10B,H10C),
 C40(H40A,H40B,H40C), C65(H65A,H65B,H65C)
;
_olex2_submission_special_instructions 'No special instructions were received'
_oxdiff_exptl_absorpt_empirical_details
;
Empirical correction (ABSPACK) includes:
- Absorption correction using spherical harmonics
- Frame scaling
;
_oxdiff_exptl_absorpt_empirical_full_max 1.150
_oxdiff_exptl_absorpt_empirical_full_min 0.921

loop_
_space_group_symop_operation_xyz
'x, y, z'
'-x+1/2, y+1/2, -z+1/2'
'-x, -y, -z'
'x-1/2, -y-1/2, z-1/2'

loop_
_atom_site_label
_atom_site_type_symbol
_atom_site_fract_x
_atom_site_fract_y
_atom_site_fract_z
_atom_site_U_iso_or_equiv
_atom_site_adp_type
_atom_site_occupancy
_atom_site_site_symmetry_order
_atom_site_calc_flag
_atom_site_refinement_flags_posn
_atom_site_refinement_flags_adp
_atom_site_refinement_flags_occupancy
_atom_site_disorder_assembly
_atom_site_disorder_group
S1 S 0.70741(3) 0.65105(3) 0.74594(2) 0.02079(12) Uani 1 1 d . . . . .
N1 N 0.71608(9) 0.60174(10) 0.58549(7) 0.0210(4) Uani 1 1 d . . . . .
N2 N 0.80229(9) 0.63473(10) 0.59197(7) 0.0215(4) Uani 1 1 d . . . . .
N3 N 0.76007(10) 0.70495(10) 0.90477(7) 0.0215(4) Uani 1 1 d . . . . .
N4 N 0.84593(10) 0.67704(10) 0.89517(7) 0.0212(4) Uani 1 1 d . . . . .
C13 C 0.99462(12) 0.65975(12) 0.66511(8) 0.0200(4) Uani 1 1 d . . . . .
C21 C 0.67331(12) 0.60817(12) 0.52957(8) 0.0204(4) Uani 1 1 d . . . . .
C42 C 0.93377(12) 0.60383(12) 0.81950(8) 0.0205(4) Uani 1 1 d . . . . .
C12 C 0.91565(12) 0.70145(12) 0.66246(8) 0.0196(4) Uani 1 1 d . . . . .
C3 C 0.58343(12) 0.58210(12) 0.65105(8) 0.0214(4) Uani 1 1 d . . . . .
C27 C 0.85397(12) 0.62139(13) 0.54423(8) 0.0220(4) Uani 1 1 d . . . . .
C47 C 1.01291(12) 0.64115(12) 0.81105(8) 0.0219(4) Uani 1 1 d . . . . .
C57 C 0.89288(12) 0.64349(12) 0.94473(8) 0.0217(4) Uani 1 1 d . . . . .
C51 C 0.74955(12) 0.75160(12) 0.95579(8) 0.0224(4) Uani 1 1 d . . . . .
C4 C 0.56320(12) 0.50685(13) 0.67752(8) 0.0237(4) Uani 1 1 d . . . . .
C33 C 0.60849(12) 0.72235(12) 0.84622(8) 0.0216(4) Uani 1 1 d . . . . .
C2 C 0.76488(12) 0.67281(12) 0.80554(8) 0.0203(4) Uani 1 1 d . . . . .
C1 C 0.74890(12) 0.63444(12) 0.68416(8) 0.0211(4) Uani 1 1 d . . . . .
C22 C 0.62041(12) 0.54425(13) 0.50936(8) 0.0241(4) Uani 1 1 d . . . . .
H22 H 0.613020 0.496667 0.532486 0.029 Uiso 1 1 calc R U . . .
C44 C 1.00054(13) 0.46953(13) 0.81010(9) 0.0268(5) Uani 1 1 d . . . . .
H44 H 0.995813 0.410875 0.808848 0.032 Uiso 1 1 calc R U . . .
C43 C 0.92780(12) 0.51676(13) 0.81802(8) 0.0233(4) Uani 1 1 d . . . . .
C8 C 0.51992(12) 0.64348(13) 0.64406(8) 0.0256(4) Uani 1 1 d . . . . .
C34 C 0.57903(12) 0.80210(12) 0.83156(8) 0.0239(4) Uani 1 1 d . . . . .
C50 C 1.01990(13) 0.73405(12) 0.80913(9) 0.0259(4) Uani 1 1 d . . . . .
H50A H 0.993325 0.754442 0.772549 0.039 Uiso 1 1 calc R U . . .
H50B H 1.080361 0.750121 0.812572 0.039 Uiso 1 1 calc R U . . .
H50C H 0.990561 0.758096 0.841003 0.039 Uiso 1 1 calc R U . . .
C16 C 0.99282(13) 0.83188(13) 0.66758(9) 0.0274(5) Uani 1 1 d . . . . .
H16 H 0.992010 0.890717 0.668335 0.033 Uiso 1 1 calc R U . . .
C32 C 0.90169(12) 0.68582(13) 0.52381(9) 0.0248(4) Uani 1 1 d . . . . .
H32 H 0.901258 0.738672 0.541725 0.030 Uiso 1 1 calc R U . . .
C26 C 0.68406(12) 0.67805(13) 0.49573(8) 0.0241(4) Uani 1 1 d . . . . .
H26 H 0.719628 0.722257 0.509817 0.029 Uiso 1 1 calc R U . . .
C38 C 0.54838(13) 0.65812(13) 0.84948(9) 0.0255(4) Uani 1 1 d . . . . .
C14 C 1.07041(12) 0.70498(13) 0.66910(8) 0.0247(4) Uani 1 1 d . . . . .
H14 H 1.123411 0.676157 0.671391 0.030 Uiso 1 1 calc R U . . .
C17 C 0.91558(13) 0.78879(12) 0.66424(8) 0.0247(4) Uani 1 1 d . . . . .
C62 C 0.97973(13) 0.66012(13) 0.95356(9) 0.0260(4) Uani 1 1 d . . . . .
H62 H 1.007512 0.693353 0.926817 0.031 Uiso 1 1 calc R U . . .
C18 C 0.99689(13) 0.56660(12) 0.66305(9) 0.0260(4) Uani 1 1 d . . . . .
H18A H 0.970467 0.544061 0.696631 0.039 Uiso 1 1 calc R U . . .
H18B H 1.056414 0.547824 0.663322 0.039 Uiso 1 1 calc R U . . .
H18C H 0.965271 0.547252 0.627866 0.039 Uiso 1 1 calc R U . . .
C46 C 1.08438(12) 0.59184(14) 0.80416(8) 0.0265(5) Uani 1 1 d . . . . .
H46 H 1.137955 0.617658 0.799424 0.032 Uiso 1 1 calc R U . . .
C23 C 0.57821(13) 0.55006(13) 0.45510(9) 0.0294(5) Uani 1 1 d . . . . .
H23 H 0.541371 0.506633 0.441306 0.035 Uiso 1 1 calc R U . . .
C5 C 0.48211(13) 0.49548(14) 0.69713(9) 0.0297(5) Uani 1 1 d . . . . .
H5 H 0.469578 0.445143 0.715931 0.036 Uiso 1 1 calc R U . . .
C35 C 0.49162(13) 0.81625(14) 0.82139(9) 0.0298(5) Uani 1 1 d . . . . .
H35 H 0.472410 0.870220 0.810591 0.036 Uiso 1 1 calc R U . . .
C58 C 0.85227(13) 0.59599(12) 0.98468(9) 0.0273(5) Uani 1 1 d . . . . .
H58 H 0.792836 0.584377 0.979016 0.033 Uiso 1 1 calc R U . . .
C28 C 0.85438(12) 0.54387(13) 0.51810(8) 0.0239(4) Uani 1 1 d . . . . .
H28 H 0.821397 0.499785 0.532078 0.029 Uiso 1 1 calc R U . . .
C56 C 0.81360(13) 0.80394(12) 0.97851(9) 0.0265(5) Uani 1 1 d . . . . .
H56 H 0.865181 0.810242 0.959746 0.032 Uiso 1 1 calc R U . . .
C15 C 1.07087(13) 0.79103(14) 0.66983(9) 0.0284(5) Uani 1 1 d . . . . .
C45 C 1.07950(13) 0.50579(14) 0.80402(9) 0.0285(5) Uani 1 1 d . . . . .
C29 C 0.90331(13) 0.53158(13) 0.47153(9) 0.0287(5) Uani 1 1 d . . . . .
H29 H 0.904115 0.478781 0.453567 0.034 Uiso 1 1 calc R U . . .
C30 C 0.95096(14) 0.59589(14) 0.45113(9) 0.0316(5) Uani 1 1 d . . . . .
H30 H 0.984393 0.587159 0.419158 0.038 Uiso 1 1 calc R U . . .
C60 C 0.98590(15) 0.58150(14) 1.04097(9) 0.0329(5) Uani 1 1 d . . . . .
H60 H 1.017689 0.560098 1.073838 0.039 Uiso 1 1 calc R U . . .
C25 C 0.64262(13) 0.68267(13) 0.44150(9) 0.0281(5) Uani 1 1 d . . . . .
H25 H 0.650501 0.729864 0.418095 0.034 Uiso 1 1 calc R U . . .
C7 C 0.43893(13) 0.62894(15) 0.66338(9) 0.0317(5) Uani 1 1 d . . . . .
H7 H 0.396254 0.670579 0.658090 0.038 Uiso 1 1 calc R U . . .
C6 C 0.41907(13) 0.55563(15) 0.68999(9) 0.0331(5) Uani 1 1 d . . . . .
C61 C 1.02594(14) 0.62821(13) 1.00140(9) 0.0300(5) Uani 1 1 d . . . . .
H61 H 1.085622 0.638694 1.006876 0.036 Uiso 1 1 calc R U . . .
C31 C 0.95018(13) 0.67269(14) 0.47698(9) 0.0297(5) Uani 1 1 d . . . . .
H31 H 0.982932 0.716733 0.462706 0.036 Uiso 1 1 calc R U . . .
C24 C 0.58972(13) 0.61892(13) 0.42113(9) 0.0301(5) Uani 1 1 d . . . . .
H24 H 0.561359 0.622463 0.383869 0.036 Uiso 1 1 calc R U . . .
C52 C 0.67395(13) 0.74311(14) 0.98314(9) 0.0292(5) Uani 1 1 d . . . . .
H52 H 0.630350 0.706832 0.967905 0.035 Uiso 1 1 calc R U . . .
C48 C 0.84427(13) 0.47395(13) 0.82735(10) 0.0305(5) Uani 1 1 d . . . . .
H48A H 0.823469 0.491927 0.864054 0.046 Uiso 1 1 calc R U . . .
H48B H 0.853088 0.413837 0.828058 0.046 Uiso 1 1 calc R U . . .
H48C H 0.801986 0.488261 0.795998 0.046 Uiso 1 1 calc R U . . .
C55 C 0.80163(15) 0.84689(13) 1.02878(9) 0.0323(5) Uani 1 1 d . . . . .
H55 H 0.845715 0.882037 1.044756 0.039 Uiso 1 1 calc R U . . .
C36 C 0.43186(13) 0.75387(15) 0.82657(10) 0.0353(5) Uani 1 1 d . . . . .
C59 C 0.89911(15) 0.56582(13) 1.03268(9) 0.0327(5) Uani 1 1 d . . . . .
H59 H 0.871365 0.534012 1.060223 0.039 Uiso 1 1 calc R U . . .
C37 C 0.46143(13) 0.67511(14) 0.84031(10) 0.0327(5) Uani 1 1 d . . . . .
H37 H 0.421342 0.631481 0.843565 0.039 Uiso 1 1 calc R U . . .
C53 C 0.66246(15) 0.78785(16) 1.03278(9) 0.0370(6) Uani 1 1 d . . . . .
H53 H 0.610254 0.783208 1.051023 0.044 Uiso 1 1 calc R U . . .
C39 C 0.64214(14) 0.87195(13) 0.82755(10) 0.0332(5) Uani 1 1 d . . . . .
H39A H 0.660969 0.890852 0.866316 0.050 Uiso 1 1 calc R U . . .
H39B H 0.614808 0.917941 0.805869 0.050 Uiso 1 1 calc R U . . .
H39C H 0.691703 0.852503 0.807858 0.050 Uiso 1 1 calc R U . . .
C11 C 0.53891(15) 0.72525(14) 0.61718(11) 0.0393(6) Uani 1 1 d . . . . .
H11A H 0.586997 0.751768 0.639150 0.059 Uiso 1 1 calc R U . . .
H11B H 0.488362 0.760996 0.617335 0.059 Uiso 1 1 calc R U . . .
H11C H 0.553802 0.716419 0.577479 0.059 Uiso 1 1 calc R U . . .
C9 C 0.62897(14) 0.43887(14) 0.68499(10) 0.0346(5) Uani 1 1 d . . . . .
H9A H 0.639092 0.415046 0.647382 0.052 Uiso 1 1 calc R U . . .
H9B H 0.608009 0.395628 0.709978 0.052 Uiso 1 1 calc R U . . .
H9C H 0.682561 0.461739 0.702455 0.052 Uiso 1 1 calc R U . . .
C54 C 0.72660(15) 0.83925(14) 1.05590(9) 0.0364(5) Uani 1 1 d . . . . .
H54 H 0.718921 0.869112 1.090295 0.044 Uiso 1 1 calc R U . . .
C20 C 0.83193(14) 0.83581(14) 0.66160(11) 0.0360(5) Uani 1 1 d . . . . .
H20A H 0.798296 0.821808 0.625937 0.054 Uiso 1 1 calc R U . . .
H20B H 0.843547 0.895466 0.662520 0.054 Uiso 1 1 calc R U . . .
H20C H 0.799737 0.820619 0.694643 0.054 Uiso 1 1 calc R U . . .
B3 B 0.70681(14) 0.70130(13) 0.85342(9) 0.0205(5) Uani 1 1 d . . . . .
C41 C 0.57761(15) 0.57037(14) 0.86028(11) 0.0364(5) Uani 1 1 d . . . . .
H41A H 0.597287 0.546822 0.824741 0.055 Uiso 1 1 calc R U . . .
H41B H 0.529888 0.537313 0.872928 0.055 Uiso 1 1 calc R U . . .
H41C H 0.624686 0.569820 0.890196 0.055 Uiso 1 1 calc R U . . .
B2 B 0.82818(13) 0.65588(14) 0.64971(9) 0.0207(5) Uani 1 1 d . . . . .
C19 C 1.15420(15) 0.83842(16) 0.67379(11) 0.0442(6) Uani 1 1 d . . . . .
H19A H 1.143095 0.896737 0.664270 0.066 Uiso 1 1 calc R U . . .
H19B H 1.192810 0.814934 0.646697 0.066 Uiso 1 1 calc R U . . .
H19C H 1.180753 0.834334 0.712985 0.066 Uiso 1 1 calc R U . . .
B4 B 0.85377(14) 0.65474(14) 0.83646(10) 0.0209(5) Uani 1 1 d . . . . .
B1 B 0.67867(14) 0.60230(14) 0.63885(9) 0.0212(5) Uani 1 1 d . . . . .
C49 C 1.15813(15) 0.45350(16) 0.79754(12) 0.0449(6) Uani 1 1 d . . . . .
H49A H 1.148029 0.397305 0.811495 0.067 Uiso 1 1 calc R U . . .
H49B H 1.206930 0.477969 0.820014 0.067 Uiso 1 1 calc R U . . .
H49C H 1.170478 0.451250 0.756921 0.067 Uiso 1 1 calc R U . . .
C10 C 0.33072(15) 0.5409(2) 0.71076(12) 0.0539(7) Uani 1 1 d . . . . .
H10A H 0.299305 0.502169 0.684730 0.081 Uiso 1 1 calc R U . . .
H10B H 0.299670 0.593551 0.711376 0.081 Uiso 1 1 calc R U . . .
H10C H 0.336071 0.517405 0.749609 0.081 Uiso 1 1 calc R U . . .
C40 C 0.33660(15) 0.77129(19) 0.81771(14) 0.0570(8) Uani 1 1 d . . . . .
H40A H 0.321826 0.818219 0.841809 0.085 Uiso 1 1 calc R U . . .
H40B H 0.304422 0.722230 0.828402 0.085 Uiso 1 1 calc R U . . .
H40C H 0.322082 0.784678 0.777218 0.085 Uiso 1 1 calc R U . . .
C63 C 0.4686(3) 0.5357(2) 0.99848(15) 0.0852(12) Uani 1 1 d . . . . .
H63A H 0.460689 0.554879 1.038115 0.102 Uiso 1 1 calc R U . . .
H63B H 0.494142 0.582105 0.977736 0.102 Uiso 1 1 calc R U . . .
C64 C 0.3820(3) 0.5167(2) 0.96946(17) 0.0981(14) Uani 1 1 d . . . . .
H64A H 0.357293 0.468607 0.988867 0.118 Uiso 1 1 calc R U . . .
H64B H 0.389179 0.500717 0.929073 0.118 Uiso 1 1 calc R U . . .
C65 C 0.3184(3) 0.5897(3) 0.9700(2) 0.1037(14) Uani 1 1 d . . . . .
H65A H 0.266398 0.575902 0.946139 0.156 Uiso 1 1 calc R U . . .
H65B H 0.344717 0.639364 0.954734 0.156 Uiso 1 1 calc R U . . .
H65C H 0.303581 0.600151 1.009559 0.156 Uiso 1 1 calc R U . . .

loop_
_atom_site_aniso_label
_atom_site_aniso_U_11
_atom_site_aniso_U_22
_atom_site_aniso_U_33
_atom_site_aniso_U_23
_atom_site_aniso_U_13
_atom_site_aniso_U_12
S1 0.0193(2) 0.0254(3) 0.0180(2) -0.0020(2) 0.00333(18) 0.00008(19)
N1 0.0163(8) 0.0286(9) 0.0181(8) -0.0026(7) 0.0012(6) -0.0060(7)
N2 0.0171(8) 0.0295(9) 0.0184(8) -0.0039(7) 0.0037(6) -0.0049(7)
N3 0.0207(8) 0.0249(9) 0.0195(8) -0.0035(7) 0.0050(6) 0.0044(7)
N4 0.0191(8) 0.0262(9) 0.0186(8) -0.0018(7) 0.0036(6) 0.0042(7)
C13 0.0221(9) 0.0243(10) 0.0140(9) -0.0003(8) 0.0042(7) -0.0013(8)
C21 0.0207(9) 0.0245(10) 0.0164(9) -0.0043(8) 0.0032(7) 0.0006(8)
C42 0.0218(9) 0.0263(11) 0.0134(9) -0.0011(8) 0.0017(7) 0.0021(8)
C12 0.0212(9) 0.0239(10) 0.0140(9) -0.0027(8) 0.0041(7) -0.0030(8)
C3 0.0201(9) 0.0294(11) 0.0146(9) -0.0029(8) 0.0009(7) -0.0031(8)
C27 0.0193(9) 0.0315(11) 0.0156(10) -0.0010(8) 0.0030(7) 0.0003(8)
C47 0.0229(10) 0.0293(11) 0.0134(9) -0.0003(8) 0.0018(7) 0.0003(8)
C57 0.0271(10) 0.0224(10) 0.0157(9) -0.0040(8) 0.0029(8) 0.0045(8)
C51 0.0296(10) 0.0231(10) 0.0145(9) 0.0004(8) 0.0020(8) 0.0077(8)
C4 0.0243(10) 0.0287(11) 0.0179(10) -0.0005(8) -0.0011(8) -0.0053(8)
C33 0.0232(10) 0.0258(11) 0.0161(10) -0.0022(8) 0.0037(8) 0.0017(8)
C2 0.0226(9) 0.0205(10) 0.0182(10) 0.0007(8) 0.0037(8) 0.0003(8)
C1 0.0215(9) 0.0221(10) 0.0199(10) -0.0012(8) 0.0022(8) -0.0004(8)
C22 0.0246(10) 0.0254(11) 0.0223(10) -0.0005(9) 0.0011(8) -0.0007(8)
C44 0.0332(11) 0.0249(11) 0.0232(11) 0.0020(9) 0.0082(9) 0.0050(9)
C43 0.0244(10) 0.0276(11) 0.0184(10) -0.0016(8) 0.0043(8) 0.0020(8)
C8 0.0244(10) 0.0322(11) 0.0203(10) -0.0008(9) 0.0014(8) -0.0028(9)
C34 0.0246(10) 0.0287(11) 0.0188(10) -0.0042(8) 0.0045(8) 0.0037(8)
C50 0.0273(11) 0.0288(11) 0.0219(11) -0.0021(9) 0.0043(8) -0.0034(9)
C16 0.0360(12) 0.0200(10) 0.0257(11) 0.0020(9) -0.0008(9) -0.0073(9)
C32 0.0241(10) 0.0272(11) 0.0232(11) -0.0012(9) 0.0023(8) -0.0033(9)
C26 0.0229(10) 0.0257(11) 0.0238(11) -0.0034(9) 0.0030(8) -0.0012(8)
C38 0.0262(10) 0.0276(11) 0.0233(10) -0.0010(9) 0.0064(8) -0.0012(9)
C14 0.0183(9) 0.0357(12) 0.0204(10) 0.0009(9) 0.0046(8) 0.0010(8)
C17 0.0280(11) 0.0247(11) 0.0210(10) -0.0022(9) -0.0009(8) 0.0004(8)
C62 0.0276(10) 0.0284(11) 0.0220(10) -0.0032(9) 0.0017(8) 0.0017(9)
C18 0.0286(11) 0.0252(11) 0.0243(11) -0.0029(9) 0.0015(8) 0.0016(9)
C46 0.0187(10) 0.0396(13) 0.0216(11) 0.0021(9) 0.0044(8) 0.0004(9)
C23 0.0285(11) 0.0301(12) 0.0287(12) -0.0033(9) -0.0053(9) -0.0025(9)
C5 0.0312(11) 0.0358(12) 0.0222(11) 0.0037(9) 0.0017(9) -0.0119(10)
C35 0.0284(11) 0.0336(12) 0.0276(11) 0.0016(9) 0.0039(9) 0.0079(9)
C58 0.0297(11) 0.0256(11) 0.0271(11) -0.0013(9) 0.0050(9) 0.0046(9)
C28 0.0249(10) 0.0260(11) 0.0210(10) 0.0000(8) 0.0037(8) -0.0027(8)
C56 0.0339(11) 0.0238(11) 0.0224(11) -0.0007(9) 0.0056(9) -0.0005(9)
C15 0.0290(11) 0.0342(12) 0.0220(11) 0.0010(9) 0.0026(9) -0.0132(9)
C45 0.0264(11) 0.0356(12) 0.0242(11) 0.0049(9) 0.0073(8) 0.0109(9)
C29 0.0329(11) 0.0289(12) 0.0248(11) -0.0049(9) 0.0065(9) 0.0029(9)
C30 0.0320(11) 0.0388(13) 0.0256(11) -0.0004(10) 0.0134(9) 0.0024(10)
C60 0.0445(13) 0.0307(12) 0.0225(11) -0.0008(9) -0.0050(10) 0.0114(10)
C25 0.0306(11) 0.0269(11) 0.0267(11) 0.0040(9) 0.0021(9) 0.0029(9)
C7 0.0237(10) 0.0433(13) 0.0283(12) 0.0007(10) 0.0029(9) 0.0049(9)
C6 0.0233(10) 0.0515(15) 0.0247(11) 0.0018(10) 0.0042(9) -0.0069(10)
C61 0.0301(11) 0.0325(12) 0.0264(11) -0.0042(10) -0.0046(9) 0.0045(9)
C31 0.0279(11) 0.0351(12) 0.0271(11) 0.0025(10) 0.0089(9) -0.0053(9)
C24 0.0337(11) 0.0333(12) 0.0222(11) -0.0015(9) -0.0072(9) 0.0052(9)
C52 0.0268(11) 0.0411(13) 0.0202(11) -0.0036(9) 0.0037(8) 0.0058(9)
C48 0.0315(11) 0.0259(11) 0.0352(12) -0.0020(9) 0.0096(9) -0.0013(9)
C55 0.0478(13) 0.0237(11) 0.0250(11) -0.0025(9) 0.0005(10) 0.0005(10)
C36 0.0227(11) 0.0484(15) 0.0348(13) 0.0015(11) 0.0027(9) 0.0039(10)
C59 0.0456(13) 0.0277(12) 0.0258(12) 0.0057(9) 0.0091(10) 0.0072(10)
C37 0.0250(11) 0.0394(13) 0.0341(12) -0.0013(10) 0.0048(9) -0.0081(10)
C53 0.0344(12) 0.0543(15) 0.0230(11) -0.0055(11) 0.0081(9) 0.0129(11)
C39 0.0306(11) 0.0252(11) 0.0441(14) 0.0002(10) 0.0041(10) 0.0030(9)
C11 0.0362(13) 0.0352(13) 0.0477(15) 0.0080(11) 0.0105(11) 0.0055(10)
C9 0.0373(12) 0.0304(12) 0.0360(13) 0.0052(10) 0.0012(10) -0.0032(10)
C54 0.0511(14) 0.0376(13) 0.0206(11) -0.0094(10) 0.0036(10) 0.0130(11)
C20 0.0360(12) 0.0285(12) 0.0429(14) -0.0066(10) -0.0029(10) 0.0048(10)
B3 0.0230(11) 0.0187(11) 0.0202(11) 0.0000(9) 0.0038(9) 0.0007(9)
C41 0.0365(12) 0.0298(12) 0.0437(14) 0.0034(11) 0.0095(10) -0.0028(10)
B2 0.0207(10) 0.0214(11) 0.0203(11) -0.0018(9) 0.0036(9) 0.0014(9)
C19 0.0373(13) 0.0469(15) 0.0484(15) 0.0001(12) 0.0030(11) -0.0201(11)
B4 0.0230(11) 0.0194(11) 0.0209(11) -0.0021(9) 0.0059(9) -0.0024(9)
B1 0.0239(11) 0.0205(11) 0.0192(11) 0.0001(9) 0.0025(9) 0.0000(9)
C49 0.0345(13) 0.0478(15) 0.0537(16) 0.0060(13) 0.0129(11) 0.0163(11)
C10 0.0283(13) 0.081(2) 0.0538(17) 0.0110(15) 0.0152(12) -0.0076(13)
C40 0.0251(12) 0.072(2) 0.074(2) 0.0151(16) 0.0012(12) 0.0047(12)
C63 0.132(4) 0.070(2) 0.058(2) -0.0069(19) 0.042(2) -0.043(2)
C64 0.138(4) 0.078(3) 0.084(3) -0.018(2) 0.048(3) -0.054(3)
C65 0.125(4) 0.077(3) 0.113(3) -0.009(2) 0.044(3) -0.025(3)

loop_
_atom_type_symbol
_atom_type_description
_atom_type_scat_dispersion_real
_atom_type_scat_dispersion_imag
_atom_type_scat_source
C C 0.0033 0.0016 'International Tables Vol C Tables 4.2.6.8 and 6.1.1.4'
H H 0.0000 0.0000 'International Tables Vol C Tables 4.2.6.8 and 6.1.1.4'
B B 0.0013 0.0007 'International Tables Vol C Tables 4.2.6.8 and 6.1.1.4'
N N 0.0061 0.0033 'International Tables Vol C Tables 4.2.6.8 and 6.1.1.4'
S S 0.1246 0.1234 'International Tables Vol C Tables 4.2.6.8 and 6.1.1.4'

loop_
_geom_angle_atom_site_label_1
_geom_angle_atom_site_label_2
_geom_angle_atom_site_label_3
_geom_angle
_geom_angle_site_symmetry_1
_geom_angle_site_symmetry_3
_geom_angle_publ_flag
C2 S1 C1 123.39(10) . . ?
C21 N1 N2 116.37(14) . . ?
B1 N1 N2 110.22(15) . . ?
B1 N1 C21 127.38(16) . . ?
C27 N2 N1 115.74(14) . . ?
B2 N2 N1 113.00(15) . . ?
B2 N2 C27 129.08(16) . . ?
C51 N3 N4 116.97(15) . . ?
B3 N3 N4 110.90(15) . . ?
B3 N3 C51 129.29(16) . . ?
C57 N4 N3 115.06(14) . . ?
B4 N4 N3 111.54(15) . . ?
B4 N4 C57 127.19(16) . . ?
C12 C13 C18 119.97(17) . . ?
C14 C13 C12 119.73(18) . . ?
C14 C13 C18 120.30(17) . . ?
C22 C21 N1 119.26(17) . . ?
C22 C21 C26 120.19(18) . . ?
C26 C21 N1 120.55(17) . . ?
C47 C42 C43 118.84(17) . . ?
C47 C42 B4 122.52(18) . . ?
C43 C42 B4 118.37(17) . . ?
C13 C12 C17 118.66(17) . . ?
C13 C12 B2 122.65(17) . . ?
C17 C12 B2 118.21(17) . . ?
C4 C3 B1 120.18(17) . . ?
C8 C3 C4 118.71(17) . . ?
C8 C3 B1 120.39(18) . . ?
C32 C27 N2 119.99(18) . . ?
C32 C27 C28 120.42(18) . . ?
C28 C27 N2 119.58(17) . . ?
C42 C47 C50 119.90(17) . . ?
C46 C47 C42 119.72(19) . . ?
C46 C47 C50 120.38(18) . . ?
C62 C57 N4 119.37(17) . . ?
C62 C57 C58 119.67(18) . . ?
C58 C57 N4 120.95(17) . . ?
C56 C51 N3 121.18(17) . . ?
C56 C51 C52 120.07(18) . . ?
C52 C51 N3 118.75(18) . . ?
C3 C4 C9 120.42(18) . . ?
C5 C4 C3 119.69(19) . . ?
C5 C4 C9 119.89(19) . . ?
C34 C33 C38 118.67(18) . . ?
C34 C33 B3 121.83(17) . . ?
C38 C33 B3 119.25(17) . . ?
B3 C2 S1 110.89(14) . . ?
B4 C2 S1 140.93(15) . . ?
B4 C2 B3 105.78(16) . . ?
B2 C1 S1 142.22(15) . . ?
B1 C1 S1 110.18(14) . . ?
B1 C1 B2 105.90(16) . . ?
C21 C22 H22 120.1 . . ?
C21 C22 C23 119.71(19) . . ?
C23 C22 H22 120.1 . . ?
C43 C44 H44 119.1 . . ?
C45 C44 H44 119.1 . . ?
C45 C44 C43 121.8(2) . . ?
C42 C43 C48 120.68(17) . . ?
C44 C43 C42 119.70(18) . . ?
C44 C43 C48 119.57(19) . . ?
C3 C8 C11 120.66(18) . . ?
C7 C8 C3 119.74(19) . . ?
C7 C8 C11 119.59(19) . . ?
C33 C34 C39 119.72(18) . . ?
C35 C34 C33 119.71(19) . . ?
C35 C34 C39 120.56(19) . . ?
C47 C50 H50A 109.5 . . ?
C47 C50 H50B 109.5 . . ?
C47 C50 H50C 109.5 . . ?
H50A C50 H50B 109.5 . . ?
H50A C50 H50C 109.5 . . ?
H50B C50 H50C 109.5 . . ?
C17 C16 H16 119.2 . . ?
C15 C16 H16 119.2 . . ?
C15 C16 C17 121.65(19) . . ?
C27 C32 H32 120.2 . . ?
C27 C32 C31 119.54(19) . . ?
C31 C32 H32 120.2 . . ?
C21 C26 H26 120.2 . . ?
C25 C26 C21 119.59(19) . . ?
C25 C26 H26 120.2 . . ?
C33 C38 C41 120.40(18) . . ?
C37 C38 C33 119.89(19) . . ?
C37 C38 C41 119.65(19) . . ?
C13 C14 H14 119.0 . . ?
C15 C14 C13 121.95(18) . . ?
C15 C14 H14 119.0 . . ?
C12 C17 C20 120.20(18) . . ?
C16 C17 C12 119.88(18) . . ?
C16 C17 C20 119.91(19) . . ?
C57 C62 H62 120.0 . . ?
C61 C62 C57 120.0(2) . . ?
C61 C62 H62 120.0 . . ?
C13 C18 H18A 109.5 . . ?
C13 C18 H18B 109.5 . . ?
C13 C18 H18C 109.5 . . ?
H18A C18 H18B 109.5 . . ?
H18A C18 H18C 109.5 . . ?
H18B C18 H18C 109.5 . . ?
C47 C46 H46 119.1 . . ?
C45 C46 C47 121.78(19) . . ?
C45 C46 H46 119.1 . . ?
C22 C23 H23 119.9 . . ?
C24 C23 C22 120.17(19) . . ?
C24 C23 H23 119.9 . . ?
C4 C5 H5 119.1 . . ?
C6 C5 C4 121.8(2) . . ?
C6 C5 H5 119.1 . . ?
C34 C35 H35 119.1 . . ?
C36 C35 C34 121.9(2) . . ?
C36 C35 H35 119.1 . . ?
C57 C58 H58 120.2 . . ?
C59 C58 C57 119.5(2) . . ?
C59 C58 H58 120.2 . . ?
C27 C28 H28 120.3 . . ?
C29 C28 C27 119.42(19) . . ?
C29 C28 H28 120.3 . . ?
C51 C56 H56 120.3 . . ?
C55 C56 C51 119.4(2) . . ?
C55 C56 H56 120.3 . . ?
C16 C15 C14 118.10(18) . . ?
C16 C15 C19 121.2(2) . . ?
C14 C15 C19 120.7(2) . . ?
C44 C45 C46 118.12(18) . . ?
C44 C45 C49 121.0(2) . . ?
C46 C45 C49 120.9(2) . . ?
C28 C29 H29 119.9 . . ?
C30 C29 C28 120.2(2) . . ?
C30 C29 H29 119.9 . . ?
C29 C30 H30 119.9 . . ?
C31 C30 C29 120.26(19) . . ?
C31 C30 H30 119.9 . . ?
C61 C60 H60 120.2 . . ?
C61 C60 C59 119.7(2) . . ?
C59 C60 H60 120.2 . . ?
C26 C25 H25 119.8 . . ?
C26 C25 C24 120.4(2) . . ?
C24 C25 H25 119.8 . . ?
C8 C7 H7 119.1 . . ?
C6 C7 C8 121.8(2) . . ?
C6 C7 H7 119.1 . . ?
C5 C6 C10 120.7(2) . . ?
C7 C6 C5 118.26(19) . . ?
C7 C6 C10 121.1(2) . . ?
C62 C61 H61 119.8 . . ?
C60 C61 C62 120.4(2) . . ?
C60 C61 H61 119.8 . . ?
C32 C31 H31 119.9 . . ?
C30 C31 C32 120.18(19) . . ?
C30 C31 H31 119.9 . . ?
C23 C24 C25 119.92(19) . . ?
C23 C24 H24 120.0 . . ?
C25 C24 H24 120.0 . . ?
C51 C52 H52 120.2 . . ?
C53 C52 C51 119.7(2) . . ?
C53 C52 H52 120.2 . . ?
C43 C48 H48A 109.5 . . ?
C43 C48 H48B 109.5 . . ?
C43 C48 H48C 109.5 . . ?
H48A C48 H48B 109.5 . . ?
H48A C48 H48C 109.5 . . ?
H48B C48 H48C 109.5 . . ?
C56 C55 H55 119.6 . . ?
C54 C55 C56 120.8(2) . . ?
C54 C55 H55 119.6 . . ?
C35 C36 C40 121.1(2) . . ?
C37 C36 C35 118.07(19) . . ?
C37 C36 C40 120.8(2) . . ?
C58 C59 H59 119.7 . . ?
C60 C59 C58 120.7(2) . . ?
C60 C59 H59 119.7 . . ?
C38 C37 H37 119.1 . . ?
C36 C37 C38 121.7(2) . . ?
C36 C37 H37 119.1 . . ?
C52 C53 H53 119.8 . . ?
C54 C53 C52 120.4(2) . . ?
C54 C53 H53 119.8 . . ?
C34 C39 H39A 109.5 . . ?
C34 C39 H39B 109.5 . . ?
C34 C39 H39C 109.5 . . ?
H39A C39 H39B 109.5 . . ?
H39A C39 H39C 109.5 . . ?
H39B C39 H39C 109.5 . . ?
C8 C11 H11A 109.5 . . ?
C8 C11 H11B 109.5 . . ?
C8 C11 H11C 109.5 . . ?
H11A C11 H11B 109.5 . . ?
H11A C11 H11C 109.5 . . ?
H11B C11 H11C 109.5 . . ?
C4 C9 H9A 109.5 . . ?
C4 C9 H9B 109.5 . . ?
C4 C9 H9C 109.5 . . ?
H9A C9 H9B 109.5 . . ?
H9A C9 H9C 109.5 . . ?
H9B C9 H9C 109.5 . . ?
C55 C54 C53 119.6(2) . . ?
C55 C54 H54 120.2 . . ?
C53 C54 H54 120.2 . . ?
C17 C20 H20A 109.5 . . ?
C17 C20 H20B 109.5 . . ?
C17 C20 H20C 109.5 . . ?
H20A C20 H20B 109.5 . . ?
H20A C20 H20C 109.5 . . ?
H20B C20 H20C 109.5 . . ?
N3 B3 C33 126.73(18) . . ?
N3 B3 C2 106.24(16) . . ?
C2 B3 C33 127.03(17) . . ?
C38 C41 H41A 109.5 . . ?
C38 C41 H41B 109.5 . . ?
C38 C41 H41C 109.5 . . ?
H41A C41 H41B 109.5 . . ?
H41A C41 H41C 109.5 . . ?
H41B C41 H41C 109.5 . . ?
N2 B2 C12 118.85(17) . . ?
N2 B2 C1 104.36(16) . . ?
C1 B2 C12 136.24(18) . . ?
C15 C19 H19A 109.5 . . ?
C15 C19 H19B 109.5 . . ?
C15 C19 H19C 109.5 . . ?
H19A C19 H19B 109.5 . . ?
H19A C19 H19C 109.5 . . ?
H19B C19 H19C 109.5 . . ?
N4 B4 C42 119.66(17) . . ?
N4 B4 C2 105.37(16) . . ?
C2 B4 C42 133.41(18) . . ?
N1 B1 C3 127.92(17) . . ?
N1 B1 C1 106.42(16) . . ?
C1 B1 C3 125.48(17) . . ?
C45 C49 H49A 109.5 . . ?
C45 C49 H49B 109.5 . . ?
C45 C49 H49C 109.5 . . ?
H49A C49 H49B 109.5 . . ?
H49A C49 H49C 109.5 . . ?
H49B C49 H49C 109.5 . . ?
C6 C10 H10A 109.5 . . ?
C6 C10 H10B 109.5 . . ?
C6 C10 H10C 109.5 . . ?
H10A C10 H10B 109.5 . . ?
H10A C10 H10C 109.5 . . ?
H10B C10 H10C 109.5 . . ?
C36 C40 H40A 109.5 . . ?
C36 C40 H40B 109.5 . . ?
C36 C40 H40C 109.5 . . ?
H40A C40 H40B 109.5 . . ?
H40A C40 H40C 109.5 . . ?
H40B C40 H40C 109.5 . . ?
C63 C63 H63A 108.4 3_667 . ?
C63 C63 H63B 108.4 3_667 . ?
H63A C63 H63B 107.5 . . ?
C64 C63 C63 115.3(4) . 3_667 ?
C64 C63 H63A 108.4 . . ?
C64 C63 H63B 108.4 . . ?
C63 C64 H64A 108.8 . . ?
C63 C64 H64B 108.8 . . ?
C63 C64 C65 113.7(3) . . ?
H64A C64 H64B 107.7 . . ?
C65 C64 H64A 108.8 . . ?
C65 C64 H64B 108.8 . . ?
C64 C65 H65A 109.5 . . ?
C64 C65 H65B 109.5 . . ?
C64 C65 H65C 109.5 . . ?
H65A C65 H65B 109.5 . . ?
H65A C65 H65C 109.5 . . ?
H65B C65 H65C 109.5 . . ?

loop_
_geom_bond_atom_site_label_1
_geom_bond_atom_site_label_2
_geom_bond_distance
_geom_bond_site_symmetry_2
_geom_bond_publ_flag
S1 C2 1.6413(19) . ?
S1 C1 1.6419(19) . ?
N1 N2 1.450(2) . ?
N1 C21 1.428(2) . ?
N1 B1 1.411(3) . ?
N2 C27 1.436(2) . ?
N2 B2 1.421(3) . ?
N3 N4 1.450(2) . ?
N3 C51 1.427(2) . ?
N3 B3 1.413(3) . ?
N4 C57 1.433(2) . ?
N4 B4 1.428(3) . ?
C13 C12 1.406(3) . ?
C13 C14 1.391(3) . ?
C13 C18 1.505(3) . ?
C21 C22 1.386(3) . ?
C21 C26 1.393(3) . ?
C42 C47 1.404(3) . ?
C42 C43 1.409(3) . ?
C42 B4 1.571(3) . ?
C12 C17 1.410(3) . ?
C12 B2 1.566(3) . ?
C3 C4 1.408(3) . ?
C3 C8 1.406(3) . ?
C3 B1 1.572(3) . ?
C27 C32 1.384(3) . ?
C27 C28 1.392(3) . ?
C47 C50 1.504(3) . ?
C47 C46 1.392(3) . ?
C57 C62 1.388(3) . ?
C57 C58 1.393(3) . ?
C51 C56 1.389(3) . ?
C51 C52 1.389(3) . ?
C4 C5 1.391(3) . ?
C4 C9 1.507(3) . ?
C33 C34 1.402(3) . ?
C33 C38 1.406(3) . ?
C33 B3 1.575(3) . ?
C2 B3 1.557(3) . ?
C2 B4 1.551(3) . ?
C1 B2 1.563(3) . ?
C1 B1 1.561(3) . ?
C22 H22 0.9500 . ?
C22 C23 1.390(3) . ?
C44 H44 0.9500 . ?
C44 C43 1.394(3) . ?
C44 C45 1.384(3) . ?
C43 C48 1.508(3) . ?
C8 C7 1.395(3) . ?
C8 C11 1.499(3) . ?
C34 C35 1.392(3) . ?
C34 C39 1.507(3) . ?
C50 H50A 0.9800 . ?
C50 H50B 0.9800 . ?
C50 H50C 0.9800 . ?
C16 H16 0.9500 . ?
C16 C17 1.393(3) . ?
C16 C15 1.387(3) . ?
C32 H32 0.9500 . ?
C32 C31 1.388(3) . ?
C26 H26 0.9500 . ?
C26 C25 1.383(3) . ?
C38 C37 1.392(3) . ?
C38 C41 1.504(3) . ?
C14 H14 0.9500 . ?
C14 C15 1.389(3) . ?
C17 C20 1.512(3) . ?
C62 H62 0.9500 . ?
C62 C61 1.387(3) . ?
C18 H18A 0.9800 . ?
C18 H18B 0.9800 . ?
C18 H18C 0.9800 . ?
C46 H46 0.9500 . ?
C46 C45 1.391(3) . ?
C23 H23 0.9500 . ?
C23 C24 1.384(3) . ?
C5 H5 0.9500 . ?
C5 C6 1.387(3) . ?
C35 H35 0.9500 . ?
C35 C36 1.386(3) . ?
C58 H58 0.9500 . ?
C58 C59 1.384(3) . ?
C28 H28 0.9500 . ?
C28 C29 1.385(3) . ?
C56 H56 0.9500 . ?
C56 C55 1.385(3) . ?
C15 C19 1.510(3) . ?
C45 C49 1.509(3) . ?
C29 H29 0.9500 . ?
C29 C30 1.382(3) . ?
C30 H30 0.9500 . ?
C30 C31 1.379(3) . ?
C60 H60 0.9500 . ?
C60 C61 1.375(3) . ?
C60 C59 1.383(3) . ?
C25 H25 0.9500 . ?
C25 C24 1.385(3) . ?
C7 H7 0.9500 . ?
C7 C6 1.381(3) . ?
C6 C10 1.516(3) . ?
C61 H61 0.9500 . ?
C31 H31 0.9500 . ?
C24 H24 0.9500 . ?
C52 H52 0.9500 . ?
C52 C53 1.386(3) . ?
C48 H48A 0.9800 . ?
C48 H48B 0.9800 . ?
C48 H48C 0.9800 . ?
C55 H55 0.9500 . ?
C55 C54 1.377(3) . ?
C36 C37 1.383(3) . ?
C36 C40 1.519(3) . ?
C59 H59 0.9500 . ?
C37 H37 0.9500 . ?
C53 H53 0.9500 . ?
C53 C54 1.384(3) . ?
C39 H39A 0.9800 . ?
C39 H39B 0.9800 . ?
C39 H39C 0.9800 . ?
C11 H11A 0.9800 . ?
C11 H11B 0.9800 . ?
C11 H11C 0.9800 . ?
C9 H9A 0.9800 . ?
C9 H9B 0.9800 . ?
C9 H9C 0.9800 . ?
C54 H54 0.9500 . ?
C20 H20A 0.9800 . ?
C20 H20B 0.9800 . ?
C20 H20C 0.9800 . ?
C41 H41A 0.9800 . ?
C41 H41B 0.9800 . ?
C41 H41C 0.9800 . ?
C19 H19A 0.9800 . ?
C19 H19B 0.9800 . ?
C19 H19C 0.9800 . ?
C49 H49A 0.9800 . ?
C49 H49B 0.9800 . ?
C49 H49C 0.9800 . ?
C10 H10A 0.9800 . ?
C10 H10B 0.9800 . ?
C10 H10C 0.9800 . ?
C40 H40A 0.9800 . ?
C40 H40B 0.9800 . ?
C40 H40C 0.9800 . ?
C63 C63 1.514(8) 3_667 ?
C63 H63A 0.9900 . ?
C63 H63B 0.9900 . ?
C63 C64 1.507(6) . ?
C64 H64A 0.9900 . ?
C64 H64B 0.9900 . ?
C64 C65 1.544(6) . ?
C65 H65A 0.9800 . ?
C65 H65B 0.9800 . ?
C65 H65C 0.9800 . ?

loop_
_geom_torsion_atom_site_label_1
_geom_torsion_atom_site_label_2
_geom_torsion_atom_site_label_3
_geom_torsion_atom_site_label_4
_geom_torsion
_geom_torsion_site_symmetry_1
_geom_torsion_site_symmetry_2
_geom_torsion_site_symmetry_3
_geom_torsion_site_symmetry_4
_geom_torsion_publ_flag
S1 C2 B3 N3 170.45(14) . . . . ?
S1 C2 B3 C33 -9.8(3) . . . . ?
S1 C2 B4 N4 -163.03(19) . . . . ?
S1 C2 B4 C42 2.1(4) . . . . ?
S1 C1 B2 N2 -163.7(2) . . . . ?
S1 C1 B2 C12 7.1(4) . . . . ?
S1 C1 B1 N1 171.29(14) . . . . ?
S1 C1 B1 C3 -4.2(3) . . . . ?
N1 N2 C27 C32 134.22(18) . . . . ?
N1 N2 C27 C28 -44.6(2) . . . . ?
N1 N2 B2 C12 -173.23(16) . . . . ?
N1 N2 B2 C1 -0.4(2) . . . . ?
N1 C21 C22 C23 179.73(17) . . . . ?
N1 C21 C26 C25 179.44(17) . . . . ?
N2 N1 C21 C22 142.85(17) . . . . ?
N2 N1 C21 C26 -37.6(2) . . . . ?
N2 N1 B1 C3 172.34(19) . . . . ?
N2 N1 B1 C1 -3.0(2) . . . . ?
N2 C27 C32 C31 -178.81(18) . . . . ?
N2 C27 C28 C29 179.05(18) . . . . ?
N3 N4 C57 C62 -141.66(18) . . . . ?
N3 N4 C57 C58 37.0(2) . . . . ?
N3 N4 B4 C42 -165.75(16) . . . . ?
N3 N4 B4 C2 1.8(2) . . . . ?
N3 C51 C56 C55 -178.69(18) . . . . ?
N3 C51 C52 C53 179.98(19) . . . . ?
N4 N3 C51 C56 32.9(2) . . . . ?
N4 N3 C51 C52 -146.35(18) . . . . ?
N4 N3 B3 C33 177.09(18) . . . . ?
N4 N3 B3 C2 -3.2(2) . . . . ?
N4 C57 C62 C61 179.86(18) . . . . ?
N4 C57 C58 C59 -178.75(18) . . . . ?
C13 C12 C17 C16 1.1(3) . . . . ?
C13 C12 C17 C20 -179.89(18) . . . . ?
C13 C12 B2 N2 -79.1(2) . . . . ?
C13 C12 B2 C1 111.1(3) . . . . ?
C13 C14 C15 C16 1.2(3) . . . . ?
C13 C14 C15 C19 -179.58(19) . . . . ?
C21 N1 N2 C27 -38.1(2) . . . . ?
C21 N1 N2 B2 157.08(17) . . . . ?
C21 N1 B1 C3 21.1(3) . . . . ?
C21 N1 B1 C1 -154.31(18) . . . . ?
C21 C22 C23 C24 0.7(3) . . . . ?
C21 C26 C25 C24 1.0(3) . . . . ?
C42 C47 C46 C45 1.5(3) . . . . ?
C12 C13 C14 C15 -0.8(3) . . . . ?
C3 C4 C5 C6 1.8(3) . . . . ?
C3 C8 C7 C6 0.7(3) . . . . ?
C27 N2 B2 C12 24.5(3) . . . . ?
C27 N2 B2 C1 -162.73(18) . . . . ?
C27 C32 C31 C30 -0.2(3) . . . . ?
C27 C28 C29 C30 -0.3(3) . . . . ?
C47 C42 C43 C44 2.0(3) . . . . ?
C47 C42 C43 C48 179.49(18) . . . . ?
C47 C42 B4 N4 -81.7(2) . . . . ?
C47 C42 B4 C2 114.9(2) . . . . ?
C47 C46 C45 C44 1.0(3) . . . . ?
C47 C46 C45 C49 -178.9(2) . . . . ?
C57 N4 B4 C42 -15.2(3) . . . . ?
C57 N4 B4 C2 152.39(18) . . . . ?
C57 C62 C61 C60 -1.4(3) . . . . ?
C57 C58 C59 C60 -0.8(3) . . . . ?
C51 N3 N4 C57 43.8(2) . . . . ?
C51 N3 N4 B4 -161.81(17) . . . . ?
C51 N3 B3 C33 -22.9(3) . . . . ?
C51 N3 B3 C2 156.79(18) . . . . ?
C51 C56 C55 C54 -1.0(3) . . . . ?
C51 C52 C53 C54 -1.6(3) . . . . ?
C4 C3 C8 C7 0.1(3) . . . . ?
C4 C3 C8 C11 178.80(19) . . . . ?
C4 C3 B1 N1 106.3(2) . . . . ?
C4 C3 B1 C1 -79.2(3) . . . . ?
C4 C5 C6 C7 -1.0(3) . . . . ?
C4 C5 C6 C10 178.8(2) . . . . ?
C33 C34 C35 C36 1.5(3) . . . . ?
C33 C38 C37 C36 1.6(3) . . . . ?
C2 S1 C1 B2 -26.8(3) . . . . ?
C2 S1 C1 B1 171.32(13) . . . . ?
C1 S1 C2 B3 169.31(13) . . . . ?
C1 S1 C2 B4 -31.9(3) . . . . ?
C22 C21 C26 C25 -1.0(3) . . . . ?
C22 C23 C24 C25 -0.8(3) . . . . ?
C43 C42 C47 C50 176.59(17) . . . . ?
C43 C42 C47 C46 -3.0(3) . . . . ?
C43 C42 B4 N4 92.2(2) . . . . ?
C43 C42 B4 C2 -71.2(3) . . . . ?
C43 C44 C45 C46 -2.0(3) . . . . ?
C43 C44 C45 C49 177.9(2) . . . . ?
C8 C3 C4 C5 -1.3(3) . . . . ?
C8 C3 C4 C9 179.00(18) . . . . ?
C8 C3 B1 N1 -83.6(3) . . . . ?
C8 C3 B1 C1 90.9(2) . . . . ?
C8 C7 C6 C5 -0.2(3) . . . . ?
C8 C7 C6 C10 180.0(2) . . . . ?
C34 C33 C38 C37 -2.4(3) . . . . ?
C34 C33 C38 C41 174.97(19) . . . . ?
C34 C33 B3 N3 91.5(3) . . . . ?
C34 C33 B3 C2 -88.1(3) . . . . ?
C34 C35 C36 C37 -2.3(3) . . . . ?
C34 C35 C36 C40 177.4(2) . . . . ?
C50 C47 C46 C45 -178.06(19) . . . . ?
C32 C27 C28 C29 0.3(3) . . . . ?
C26 C21 C22 C23 0.1(3) . . . . ?
C26 C25 C24 C23 -0.1(3) . . . . ?
C38 C33 C34 C35 0.9(3) . . . . ?
C38 C33 C34 C39 -179.76(18) . . . . ?
C38 C33 B3 N3 -94.3(3) . . . . ?
C38 C33 B3 C2 86.1(3) . . . . ?
C14 C13 C12 C17 -0.3(3) . . . . ?
C14 C13 C12 B2 171.61(17) . . . . ?
C17 C12 B2 N2 92.9(2) . . . . ?
C17 C12 B2 C1 -77.0(3) . . . . ?
C17 C16 C15 C14 -0.5(3) . . . . ?
C17 C16 C15 C19 -179.6(2) . . . . ?
C62 C57 C58 C59 -0.1(3) . . . . ?
C18 C13 C12 C17 -179.75(17) . . . . ?
C18 C13 C12 B2 -7.8(3) . . . . ?
C18 C13 C14 C15 178.57(18) . . . . ?
C35 C36 C37 C38 0.8(3) . . . . ?
C58 C57 C62 C61 1.2(3) . . . . ?
C28 C27 C32 C31 0.0(3) . . . . ?
C28 C29 C30 C31 0.0(3) . . . . ?
C56 C51 C52 C53 0.8(3) . . . . ?
C56 C55 C54 C53 0.2(3) . . . . ?
C15 C16 C17 C12 -0.7(3) . . . . ?
C15 C16 C17 C20 -179.72(19) . . . . ?
C45 C44 C43 C42 0.5(3) . . . . ?
C45 C44 C43 C48 -176.99(19) . . . . ?
C29 C30 C31 C32 0.2(3) . . . . ?
C61 C60 C59 C58 0.6(3) . . . . ?
C52 C51 C56 C55 0.5(3) . . . . ?
C52 C53 C54 C55 1.1(3) . . . . ?
C59 C60 C61 C62 0.5(3) . . . . ?
C39 C34 C35 C36 -177.9(2) . . . . ?
C11 C8 C7 C6 -178.0(2) . . . . ?
C9 C4 C5 C6 -178.5(2) . . . . ?
B3 N3 N4 C57 -153.48(17) . . . . ?
B3 N3 N4 B4 0.9(2) . . . . ?
B3 N3 C51 C56 -126.1(2) . . . . ?
B3 N3 C51 C52 54.7(3) . . . . ?
B3 C33 C34 C35 175.12(18) . . . . ?
B3 C33 C34 C39 -5.5(3) . . . . ?
B3 C33 C38 C37 -176.75(19) . . . . ?
B3 C33 C38 C41 0.6(3) . . . . ?
B3 C2 B4 N4 -3.6(2) . . . . ?
B3 C2 B4 C42 161.5(2) . . . . ?
C41 C38 C37 C36 -175.8(2) . . . . ?
B2 N2 C27 C32 -63.9(3) . . . . ?
B2 N2 C27 C28 117.3(2) . . . . ?
B2 C12 C17 C16 -171.22(18) . . . . ?
B2 C12 C17 C20 7.8(3) . . . . ?
B2 C1 B1 N1 2.7(2) . . . . ?
B2 C1 B1 C3 -172.81(19) . . . . ?
B4 N4 C57 C62 68.6(3) . . . . ?
B4 N4 C57 C58 -112.7(2) . . . . ?
B4 C42 C47 C50 -9.5(3) . . . . ?
B4 C42 C47 C46 170.89(18) . . . . ?
B4 C42 C43 C44 -172.14(18) . . . . ?
B4 C42 C43 C48 5.3(3) . . . . ?
B4 C2 B3 N3 4.2(2) . . . . ?
B4 C2 B3 C33 -176.13(19) . . . . ?
B1 N1 N2 C27 167.11(17) . . . . ?
B1 N1 N2 B2 2.3(2) . . . . ?
B1 N1 C21 C22 -67.4(3) . . . . ?
B1 N1 C21 C26 112.2(2) . . . . ?
B1 C3 C4 C5 168.91(18) . . . . ?
B1 C3 C4 C9 -10.7(3) . . . . ?
B1 C3 C8 C7 -170.09(18) . . . . ?
B1 C3 C8 C11 8.6(3) . . . . ?
B1 C1 B2 N2 -1.4(2) . . . . ?
B1 C1 B2 C12 169.5(2) . . . . ?
C40 C36 C37 C38 -179.0(2) . . . . ?
C63 C63 C64 C65 177.0(4) 3_667 . . . ?
